data_4332286
loop_
_publ_author_name
'Elliott, Paul I. P.'
'Haslam, Claire E.'
'Spey, Sharon E.'
'Haynes, Anthony'

_publ_section_title
;
 Formation and Reactivity of Ir(III) Hydroxycarbonyl Complexes
;
_journal_issue 16
_journal_name_full 'Inorganic Chemistry'
_journal_page_first 6269
_journal_page_last 6275
_journal_paper_doi 10.1021/ic0601844
_journal_volume 45
_journal_year 2006
_chemical_formula_sum 'C17 H24 B Ir N6 O3'
_chemical_formula_weight 563.43
_chemical_name_systematic
; 
 ? 
;
_space_group_IT_number 14
_symmetry_cell_setting monoclinic
_symmetry_space_group_name_Hall '-P 2ybc'
_symmetry_space_group_name_H-M 'P 1 21/c 1'
_atom_sites_solution_hydrogens geom
_atom_sites_solution_primary direct
_atom_sites_solution_secondary difmap
_audit_creation_method SHELXL-97
_cell_angle_alpha 90.00
_cell_angle_beta 108.028(2)
_cell_angle_gamma 90.00
_cell_formula_units_Z 4
_cell_length_a 14.0586(19)
_cell_length_b 7.8792(11)
_cell_length_c 20.815(3)
_cell_measurement_reflns_used 550
_cell_measurement_temperature 150(2)
_cell_measurement_theta_max 47.5
_cell_measurement_theta_min 1.54
_cell_volume 2192.5(5)
_computing_cell_refinement 'bruker smart'
_computing_data_collection 'bruker smart'
_computing_data_reduction 'bruker saint'
_computing_structure_refinement 'SHELXL-97 (Sheldrick, 1997)'
_computing_structure_solution 'SHELXS-97 (Sheldrick, 1990)'
_diffrn_ambient_temperature 150(2)
_diffrn_detector_area_resol_mean 100
_diffrn_measured_fraction_theta_full 0.997
_diffrn_measured_fraction_theta_max 0.996
_diffrn_measurement_device_type 'CCD area detector'
_diffrn_measurement_method 'phi and omega scans'
_diffrn_radiation_monochromator graphite
_diffrn_radiation_source 'fine-focus sealed tube'
_diffrn_radiation_type MoK\a
_diffrn_radiation_wavelength 0.71073
_diffrn_reflns_av_R_equivalents 0.0983
_diffrn_reflns_av_sigmaI/netI 0.0868
_diffrn_reflns_limit_h_max 17
_diffrn_reflns_limit_h_min -16
_diffrn_reflns_limit_k_max 9
_diffrn_reflns_limit_k_min -9
_diffrn_reflns_limit_l_max 25
_diffrn_reflns_limit_l_min -18
_diffrn_reflns_number 12319
_diffrn_reflns_theta_full 25.00
_diffrn_reflns_theta_max 26.00
_diffrn_reflns_theta_min 1.52
_diffrn_standards_decay_% 0
_diffrn_standards_number 0
_exptl_absorpt_coefficient_mu 6.118
_exptl_absorpt_correction_T_max 0.5272
_exptl_absorpt_correction_T_min 0.3100
_exptl_absorpt_correction_type multi-scan
_exptl_absorpt_process_details sadabs
_exptl_crystal_colour colourless
_exptl_crystal_density_diffrn 1.707
_exptl_crystal_density_method 'not measured'
_exptl_crystal_description needle
_exptl_crystal_F_000 1096
_exptl_crystal_size_max 0.25
_exptl_crystal_size_mid 0.12
_exptl_crystal_size_min 0.12
_refine_diff_density_max 1.833
_refine_diff_density_min -1.961
_refine_diff_density_rms 0.274
_refine_ls_extinction_method none
_refine_ls_goodness_of_fit_ref 1.086
_refine_ls_hydrogen_treatment constr
_refine_ls_matrix_type full
_refine_ls_number_parameters 280
_refine_ls_number_reflns 4279
_refine_ls_number_restraints 18
_refine_ls_restrained_S_all 1.084
_refine_ls_R_factor_all 0.0723
_refine_ls_R_factor_gt 0.0491
_refine_ls_shift/su_max 0.000
_refine_ls_shift/su_mean 0.000
_refine_ls_structure_factor_coef Fsqd
_refine_ls_weighting_details 'calc w=1/[\s^2^(Fo^2^)+(0.0642P)^2^+0.0000P] where P=(Fo^2^+2Fc^2^)/3'
_refine_ls_weighting_scheme calc
_refine_ls_wR_factor_gt 0.1099
_refine_ls_wR_factor_ref 0.1281
_reflns_number_gt 3298
_reflns_number_total 4279
_reflns_threshold_expression >2sigma(I)
_cod_data_source_file ic0601844sup1.cif
_cod_data_source_block iah6a
_cod_depositor_comments
;
The following automatic conversions were performed:

'_symmetry_cell_setting' value 'Monoclinic' changed to 'monoclinic'
according to /home/saulius/struct/CIF-dictionaries/cif_core.dic
dictionary named 'cif_core.dic' version 2.4.2 from 2011-04-26.

Automatic conversion script
Id: cif_fix_values 1891 2012-01-12 08:04:46Z andrius 
;
_cod_original_sg_symbol_H-M P2(1)/c
_cod_database_code 4332286

loop_
_symmetry_equiv_pos_as_xyz
'x, y, z'
'-x, y+1/2, -z+1/2'
'-x, -y, -z'
'x, -y-1/2, z-1/2'

loop_
_atom_site_label
_atom_site_type_symbol
_atom_site_fract_x
_atom_site_fract_y
_atom_site_fract_z
_atom_site_U_iso_or_equiv
_atom_site_adp_type
_atom_site_occupancy
_atom_site_symmetry_multiplicity
_atom_site_calc_flag
_atom_site_refinement_flags
_atom_site_disorder_assembly
_atom_site_disorder_group
Ir1 Ir -0.26685(2) 1.21889(5) 0.132992(17) 0.03000(14) Uani 1 1 d D . .
H1B H -0.2262 1.1788 0.1037 0.036 Uiso 0.73(12) 1 d PR A 1
H1A H -0.2630 1.3029 0.0979 0.036 Uiso 0.27(12) 1 d PR A 2
B1 B -0.2457(8) 1.2387(14) 0.2882(5) 0.034(2) Uani 1 1 d . B .
H1 H -0.2400 1.2453 0.3372 0.040 Uiso 1 1 calc R . .
N1 N -0.3644(5) 1.3391(9) 0.1796(3) 0.0277(15) Uani 1 1 d . B .
N2 N -0.3412(5) 1.3307(8) 0.2485(4) 0.0287(15) Uani 1 1 d . . .
N3 N -0.2575(5) 1.0171(8) 0.2032(4) 0.0315(17) Uani 1 1 d . B .
N4 N -0.2517(6) 1.0542(9) 0.2686(4) 0.0339(17) Uani 1 1 d . . .
N5 N -0.1539(5) 1.3233(8) 0.2787(4) 0.0275(16) Uani 1 1 d . . .
N6 N -0.1473(5) 1.3294(8) 0.2141(4) 0.0266(15) Uani 1 1 d . B .
O1A O -0.1528(10) 1.1141(16) 0.0433(7) 0.040(4) Uani 0.446(11) 1 d PDU B 1
O1B O -0.2552(9) 1.4510(14) 0.0276(5) 0.038(3) Uani 0.554(11) 1 d PDU B 2
O2 O -0.3869(5) 1.1148(10) 0.0008(3) 0.053(2) Uani 1 1 d . . .
H2 H -0.4405 1.0704 -0.0232 0.080 Uiso 1 1 calc R B .
O3A O -0.4655(8) 1.080(2) 0.0748(7) 0.028(5) Uiso 0.45(3) 1 d PDU B 1
O3B O -0.4387(9) 1.0035(17) 0.0818(5) 0.029(4) Uiso 0.55(3) 1 d PDU B 2
C1A C -0.1967(15) 1.155(3) 0.0819(10) 0.040(4) Uani 0.446(11) 1 d PDU B 1
C1B C -0.2602(13) 1.365(2) 0.0724(7) 0.037(3) Uani 0.554(11) 1 d PDU B 2
C2 C -0.3831(7) 1.1080(14) 0.0663(5) 0.045(3) Uani 1 1 d D B .
C3 C -0.4485(7) 1.4294(12) 0.1556(5) 0.040(2) Uani 1 1 d . . .
C4 C -0.4801(7) 1.4777(12) 0.2084(5) 0.041(2) Uani 1 1 d . B .
H4 H -0.5385 1.5415 0.2059 0.049 Uiso 1 1 calc R . .
C5 C -0.4118(7) 1.4172(12) 0.2659(4) 0.033(2) Uani 1 1 d . B .
C6 C -0.2549(8) 0.8479(13) 0.1969(7) 0.054(3) Uani 1 1 d . . .
C7 C -0.2471(9) 0.7754(14) 0.2602(8) 0.065(4) Uani 1 1 d . B .
H7 H -0.2434 0.6583 0.2716 0.078 Uiso 1 1 calc R . .
C8 C -0.2461(7) 0.9064(14) 0.3005(6) 0.050(3) Uani 1 1 d . B .
C9 C -0.0728(7) 1.3975(11) 0.3189(5) 0.041(2) Uani 1 1 d . B .
C10 C -0.0135(7) 1.4520(11) 0.2846(6) 0.045(3) Uani 1 1 d . . .
H10 H 0.0486 1.5096 0.3018 0.053 Uiso 1 1 calc R B .
C11 C -0.0621(6) 1.4066(12) 0.2180(5) 0.037(2) Uani 1 1 d . B .
C12 C -0.4970(8) 1.4636(17) 0.0814(5) 0.060(3) Uani 1 1 d . B .
H12A H -0.4452 1.4732 0.0591 0.090 Uiso 1 1 calc R . .
H12B H -0.5350 1.5697 0.0757 0.090 Uiso 1 1 calc R . .
H12C H -0.5422 1.3699 0.0612 0.090 Uiso 1 1 calc R . .
C13 C -0.4085(9) 1.4391(15) 0.3375(5) 0.057(3) Uani 1 1 d . . .
H13A H -0.4058 1.3274 0.3588 0.086 Uiso 1 1 calc R B .
H13B H -0.4686 1.4996 0.3393 0.086 Uiso 1 1 calc R . .
H13C H -0.3490 1.5046 0.3618 0.086 Uiso 1 1 calc R . .
C14 C -0.2568(11) 0.7611(15) 0.1344(7) 0.083(5) Uani 1 1 d . B .
H14A H -0.3251 0.7621 0.1031 0.124 Uiso 1 1 calc R . .
H14B H -0.2346 0.6434 0.1446 0.124 Uiso 1 1 calc R . .
H14C H -0.2120 0.8194 0.1138 0.124 Uiso 1 1 calc R . .
C15 C -0.2368(9) 0.9019(16) 0.3752(6) 0.068(4) Uani 1 1 d . . .
H15A H -0.2316 0.7838 0.3907 0.102 Uiso 1 1 calc R B .
H15B H -0.2960 0.9546 0.3821 0.102 Uiso 1 1 calc R . .
H15C H -0.1769 0.9644 0.4009 0.102 Uiso 1 1 calc R . .
C16 C -0.0594(9) 1.4132(17) 0.3940(6) 0.071(4) Uani 1 1 d . . .
H16A H -0.1199 1.4628 0.4003 0.107 Uiso 1 1 calc R B .
H16B H -0.0020 1.4865 0.4152 0.107 Uiso 1 1 calc R . .
H16C H -0.0479 1.3005 0.4149 0.107 Uiso 1 1 calc R . .
C17 C -0.0290(8) 1.4336(15) 0.1569(6) 0.061(3) Uani 1 1 d . . .
H17A H -0.0326 1.3260 0.1327 0.092 Uiso 1 1 calc R B .
H17B H 0.0401 1.4753 0.1710 0.092 Uiso 1 1 calc R . .
H17C H -0.0727 1.5172 0.1272 0.092 Uiso 1 1 calc R . .

loop_
_atom_site_aniso_label
_atom_site_aniso_U_11
_atom_site_aniso_U_22
_atom_site_aniso_U_33
_atom_site_aniso_U_23
_atom_site_aniso_U_13
_atom_site_aniso_U_12
Ir1 0.0271(2) 0.0354(2) 0.0294(2) -0.00727(16) 0.01139(15) -0.00683(15)
B1 0.038(6) 0.055(7) 0.006(4) 0.005(4) 0.003(4) -0.003(4)
N1 0.028(4) 0.032(4) 0.027(4) 0.004(3) 0.014(3) 0.004(3)
N2 0.036(4) 0.020(3) 0.034(4) -0.002(3) 0.015(3) -0.001(3)
N3 0.040(4) 0.010(3) 0.046(5) -0.005(3) 0.015(4) 0.002(3)
N4 0.036(4) 0.027(4) 0.035(4) 0.007(3) 0.005(3) 0.002(3)
N5 0.028(4) 0.016(3) 0.033(4) -0.004(3) 0.002(3) -0.001(3)
N6 0.017(3) 0.023(3) 0.036(4) -0.006(3) 0.003(3) -0.002(3)
O1A 0.049(8) 0.022(6) 0.054(8) 0.000(5) 0.024(6) 0.008(5)
O1B 0.052(6) 0.045(6) 0.012(5) -0.003(4) 0.004(4) -0.012(5)
O2 0.052(5) 0.081(6) 0.030(4) -0.018(3) 0.017(3) -0.039(4)
C1A 0.048(8) 0.022(6) 0.054(9) 0.000(5) 0.024(6) 0.008(5)
C1B 0.051(6) 0.045(6) 0.012(5) -0.003(4) 0.004(4) -0.012(5)
C2 0.038(6) 0.074(8) 0.029(5) -0.016(5) 0.019(4) -0.029(5)
C3 0.030(5) 0.038(5) 0.051(6) 0.007(4) 0.012(4) 0.011(4)
C4 0.039(5) 0.035(5) 0.055(7) 0.004(5) 0.025(5) 0.013(4)
C5 0.047(6) 0.049(6) 0.011(4) -0.003(4) 0.017(4) 0.000(4)
C6 0.047(6) 0.024(5) 0.097(9) -0.006(6) 0.032(6) -0.008(4)
C7 0.045(7) 0.024(5) 0.126(12) 0.011(7) 0.025(7) -0.001(5)
C8 0.029(5) 0.043(6) 0.073(8) 0.033(6) 0.008(5) 0.002(4)
C9 0.033(5) 0.028(5) 0.049(6) -0.003(4) -0.005(4) -0.002(4)
C10 0.031(5) 0.024(5) 0.071(7) -0.003(5) 0.006(5) -0.004(4)
C11 0.020(4) 0.038(5) 0.050(6) -0.003(4) 0.005(4) -0.002(4)
C12 0.053(7) 0.092(9) 0.034(6) 0.019(6) 0.010(5) 0.028(6)
C13 0.060(7) 0.071(8) 0.050(7) -0.016(6) 0.031(6) 0.000(6)
C14 0.101(12) 0.039(7) 0.121(15) -0.027(7) 0.054(12) -0.015(6)
C15 0.052(7) 0.059(7) 0.086(10) 0.041(7) 0.013(6) 0.003(6)
C16 0.061(8) 0.081(9) 0.057(8) -0.020(7) -0.001(6) -0.025(7)
C17 0.030(6) 0.062(7) 0.093(9) -0.019(7) 0.019(6) -0.022(5)

loop_
_atom_type_symbol
_atom_type_description
_atom_type_scat_dispersion_real
_atom_type_scat_dispersion_imag
_atom_type_scat_source
C C 0.0033 0.0016 'International Tables Vol C Tables 4.2.6.8 and 6.1.1.4'
H H 0.0000 0.0000 'International Tables Vol C Tables 4.2.6.8 and 6.1.1.4'
N N 0.0061 0.0033 'International Tables Vol C Tables 4.2.6.8 and 6.1.1.4'
O O 0.0106 0.0060 'International Tables Vol C Tables 4.2.6.8 and 6.1.1.4'
B B 0.0013 0.0007 'International Tables Vol C Tables 4.2.6.8 and 6.1.1.4'
Ir Ir -1.4442 7.9887 'International Tables Vol C Tables 4.2.6.8 and 6.1.1.4'

loop_
_geom_angle_atom_site_label_1
_geom_angle_atom_site_label_2
_geom_angle_atom_site_label_3
_geom_angle
C1A Ir1 C1B 65.0(9)
C1A Ir1 C2 86.8(8)
C1B Ir1 C2 90.1(6)
C1A Ir1 N1 167.6(7)
C1B Ir1 N1 102.9(6)
C2 Ir1 N1 90.4(3)
C1A Ir1 N3 106.1(7)
C1B Ir1 N3 171.0(6)
C2 Ir1 N3 90.8(4)
N1 Ir1 N3 86.1(3)
C1A Ir1 N6 98.2(8)
C1B Ir1 N6 95.5(5)
C2 Ir1 N6 173.6(3)
N1 Ir1 N6 85.4(3)
N3 Ir1 N6 84.1(3)
C1A Ir1 H1B 1.4
C1B Ir1 H1B 66.4
C2 Ir1 H1B 86.4
N1 Ir1 H1B 168.7
N3 Ir1 H1B 104.8
N6 Ir1 H1B 98.6
C1A Ir1 H1A 64.9
C1B Ir1 H1A 0.2
C2 Ir1 H1A 90.0
N1 Ir1 H1A 103.1
N3 Ir1 H1A 170.8
N6 Ir1 H1A 95.7
H1B Ir1 H1A 66.2
N4 B1 N5 111.6(8)
N4 B1 N2 110.3(7)
N5 B1 N2 111.2(7)
N4 B1 H1 107.9
N5 B1 H1 107.9
N2 B1 H1 107.9
C3 N1 N2 108.2(7)
C3 N1 Ir1 133.3(6)
N2 N1 Ir1 118.5(5)
C5 N2 N1 107.5(7)
C5 N2 B1 134.2(8)
N1 N2 B1 118.3(7)
C6 N3 N4 108.3(8)
C6 N3 Ir1 132.1(8)
N4 N3 Ir1 119.6(5)
C8 N4 N3 106.5(8)
C8 N4 B1 136.2(9)
N3 N4 B1 117.1(7)
C9 N5 N6 107.3(8)
C9 N5 B1 135.4(8)
N6 N5 B1 117.4(6)
C11 N6 N5 106.9(7)
C11 N6 Ir1 134.6(7)
N5 N6 Ir1 118.5(5)
C2 O2 H2 109.5
O1A C1A Ir1 176(2)
O1A C1A H1B 176.4
Ir1 C1A H1B 1.9
O1B C1B Ir1 173.5(15)
O1B C1B H1A 173.2
Ir1 C1B H1A 0.3
O3B C2 O3A 32.8(7)
O3B C2 O2 117.2(9)
O3A C2 O2 113.8(10)
O3B C2 Ir1 123.8(8)
O3A C2 Ir1 125.2(9)
O2 C2 Ir1 117.1(6)
N1 C3 C4 108.6(8)
N1 C3 C12 123.0(9)
C4 C3 C12 128.4(9)
C3 C4 C5 107.0(8)
C3 C4 H4 126.5
C5 C4 H4 126.5
N2 C5 C4 108.6(7)
N2 C5 C13 122.2(8)
C4 C5 C13 129.2(9)
N3 C6 C7 108.0(11)
N3 C6 C14 123.9(11)
C7 C6 C14 128.1(10)
C8 C7 C6 104.9(10)
C8 C7 H7 127.5
C6 C7 H7 127.5
C7 C8 N4 112.3(11)
C7 C8 C15 127.5(10)
N4 C8 C15 120.2(11)
N5 C9 C10 111.4(9)
N5 C9 C16 119.6(9)
C10 C9 C16 129.0(9)
C9 C10 C11 104.9(8)
C9 C10 H10 127.5
C11 C10 H10 127.5
N6 C11 C10 109.6(9)
N6 C11 C17 121.8(8)
C10 C11 C17 128.6(8)
C3 C12 H12A 109.5
C3 C12 H12B 109.5
H12A C12 H12B 109.5
C3 C12 H12C 109.5
H12A C12 H12C 109.5
H12B C12 H12C 109.5
C5 C13 H13A 109.5
C5 C13 H13B 109.5
H13A C13 H13B 109.5
C5 C13 H13C 109.5
H13A C13 H13C 109.5
H13B C13 H13C 109.5
C6 C14 H14A 109.5
C6 C14 H14B 109.5
H14A C14 H14B 109.5
C6 C14 H14C 109.5
H14A C14 H14C 109.5
H14B C14 H14C 109.5
C8 C15 H15A 109.5
C8 C15 H15B 109.5
H15A C15 H15B 109.5
C8 C15 H15C 109.5
H15A C15 H15C 109.5
H15B C15 H15C 109.5
C9 C16 H16A 109.5
C9 C16 H16B 109.5
H16A C16 H16B 109.5
C9 C16 H16C 109.5
H16A C16 H16C 109.5
H16B C16 H16C 109.5
C11 C17 H17A 109.5
C11 C17 H17B 109.5
H17A C17 H17B 109.5
C11 C17 H17C 109.5
H17A C17 H17C 109.5
H17B C17 H17C 109.5

loop_
_geom_bond_atom_site_label_1
_geom_bond_atom_site_label_2
_geom_bond_distance
Ir1 C1A 1.734(16)
Ir1 C1B 1.734(14)
Ir1 C2 1.989(9)
Ir1 N1 2.131(7)
Ir1 N3 2.137(7)
Ir1 N6 2.163(6)
Ir1 H1B 1.0066
Ir1 H1A 0.9995
B1 N4 1.505(13)
B1 N5 1.519(13)
B1 N2 1.524(12)
B1 H1 1.0000
N1 C3 1.337(10)
N1 N2 1.372(9)
N2 C5 1.342(11)
N3 C6 1.341(12)
N3 N4 1.370(10)
N4 C8 1.330(11)
N5 C9 1.324(11)
N5 N6 1.376(10)
N6 C11 1.324(11)
O1A C1A 1.198(18)
O1B C1B 1.169(16)
O2 C2 1.349(11)
O2 H2 0.8400
O3A C2 1.245(11)
O3B C2 1.245(11)
C1A H1B 0.7282
C1B H1A 0.7345
C3 C4 1.361(13)
C3 C12 1.507(13)
C4 C5 1.367(13)
C4 H4 0.9500
C5 C13 1.488(12)
C6 C7 1.408(18)
C6 C14 1.463(17)
C7 C8 1.327(17)
C7 H7 0.9500
C8 C15 1.520(15)
C9 C10 1.326(15)
C9 C16 1.520(15)
C10 C11 1.389(14)
C10 H10 0.9500
C11 C17 1.497(15)
C12 H12A 0.9800
C12 H12B 0.9800
C12 H12C 0.9800
C13 H13A 0.9800
C13 H13B 0.9800
C13 H13C 0.9800
C14 H14A 0.9800
C14 H14B 0.9800
C14 H14C 0.9800
C15 H15A 0.9800
C15 H15B 0.9800
C15 H15C 0.9800
C16 H16A 0.9800
C16 H16B 0.9800
C16 H16C 0.9800
C17 H17A 0.9800
C17 H17B 0.9800
C17 H17C 0.9800
